data_7052946
loop_
_publ_author_name
'Yeh, Chun-Wei'
'Chang, Wen-Jung'
'Suen, Maw-Cherng'
'Jou, Chi-Hsiung'
'Wang, Ju-Chun'

_publ_section_title
;
 Silver(i) supramolecular complexes generated from polydentate ligands
 containing cyano and pyridyl groups
;
_journal_issue 12
_journal_name_full 'New Journal of Chemistry'
_journal_page_first 2520
_journal_paper_doi 10.1039/c2nj40399d
_journal_volume 36
_journal_year 2012
_chemical_formula_moiety 'C28 H24 Ag2 N10 O6'
_chemical_formula_sum 'C28 H24 Ag2 N10 O6'
_chemical_formula_weight 812.31
_chemical_name_systematic
;
?
;
_space_group_IT_number 2
_symmetry_cell_setting triclinic
_symmetry_space_group_name_Hall '-P 1'
_symmetry_space_group_name_H-M 'P -1'
_atom_sites_solution_hydrogens geom
_atom_sites_solution_primary direct
_atom_sites_solution_secondary difmap
_audit_creation_method SHELXL-97
_cell_angle_alpha 90.0550(10)
_cell_angle_beta 98.513(2)
_cell_angle_gamma 107.133(2)
_cell_formula_units_Z 2
_cell_length_a 8.4131(6)
_cell_length_b 12.2429(10)
_cell_length_c 15.7364(12)
_cell_measurement_temperature 294(2)
_cell_volume 1530.2(2)
_computing_cell_refinement 'Bruker SMART'
_computing_data_collection 'Bruker SMART'
_computing_data_reduction 'Bruker SHELXTL'
_computing_molecular_graphics 'Bruker SHELXTL'
_computing_publication_material 'Bruker SHELXTL'
_computing_structure_refinement 'SHELXL-97 (Sheldrick, 2008)'
_computing_structure_solution 'SHELXS-97 (Sheldrick, 2008)'
_diffrn_ambient_temperature 294(2)
_diffrn_measured_fraction_theta_full 0.987
_diffrn_measured_fraction_theta_max 0.987
_diffrn_measurement_device_type 'CCD area detector'
_diffrn_measurement_method 'phi and omega scans'
_diffrn_radiation_monochromator graphite
_diffrn_radiation_source 'fine-focus sealed tube'
_diffrn_radiation_type MoK\a
_diffrn_radiation_wavelength 0.71073
_diffrn_reflns_av_R_equivalents 0.0218
_diffrn_reflns_av_sigmaI/netI 0.0428
_diffrn_reflns_limit_h_max 10
_diffrn_reflns_limit_h_min -8
_diffrn_reflns_limit_k_max 13
_diffrn_reflns_limit_k_min -15
_diffrn_reflns_limit_l_max 19
_diffrn_reflns_limit_l_min -17
_diffrn_reflns_number 8804
_diffrn_reflns_theta_full 26.03
_diffrn_reflns_theta_max 26.03
_diffrn_reflns_theta_min 1.74
_exptl_absorpt_coefficient_mu 1.339
_exptl_absorpt_correction_T_max 0.8666
_exptl_absorpt_correction_T_min 0.7755
_exptl_absorpt_correction_type multi-scan
_exptl_crystal_colour colourless
_exptl_crystal_density_diffrn 1.763
_exptl_crystal_density_method 'not measured'
_exptl_crystal_description plate
_exptl_crystal_F_000 808
_exptl_crystal_size_max 0.20
_exptl_crystal_size_mid 0.16
_exptl_crystal_size_min 0.11
_refine_diff_density_max 0.579
_refine_diff_density_min -0.639
_refine_diff_density_rms 0.084
_refine_ls_extinction_method none
_refine_ls_goodness_of_fit_ref 1.031
_refine_ls_hydrogen_treatment constr
_refine_ls_matrix_type full
_refine_ls_number_parameters 470
_refine_ls_number_reflns 5971
_refine_ls_number_restraints 52
_refine_ls_restrained_S_all 1.027
_refine_ls_R_factor_all 0.0594
_refine_ls_R_factor_gt 0.0385
_refine_ls_shift/su_max 0.002
_refine_ls_shift/su_mean 0.000
_refine_ls_structure_factor_coef Fsqd
_refine_ls_weighting_details 'calc w=1/[\s^2^(Fo^2^)+(0.0484P)^2^+0.0000P] where P=(Fo^2^+2Fc^2^)/3'
_refine_ls_weighting_scheme calc
_refine_ls_wR_factor_gt 0.0892
_refine_ls_wR_factor_ref 0.0984
_reflns_number_gt 4269
_reflns_number_total 5971
_reflns_threshold_expression >2sigma(I)
_cod_data_source_file c2nj40399d.txt
_cod_data_source_block 5
_cod_depositor_comments
;
The following automatic conversions were performed:

'_symmetry_cell_setting' value 'Triclinic' changed to 'triclinic'
according to /home/saulius/struct/CIF-dictionaries/cif_core.dic
dictionary named 'cif_core.dic' version 2.4.2 from 2011-04-26.

Automatic conversion script
Id: cif_fix_values 1891 2012-01-12 08:04:46Z andrius 
;
_cod_original_sg_symbol_H-M P-1
_cod_database_code 7052946

loop_
_symmetry_equiv_pos_as_xyz
'x, y, z'
'-x, -y, -z'

loop_
_atom_site_label
_atom_site_type_symbol
_atom_site_fract_x
_atom_site_fract_y
_atom_site_fract_z
_atom_site_U_iso_or_equiv
_atom_site_adp_type
_atom_site_occupancy
_atom_site_symmetry_multiplicity
_atom_site_calc_flag
_atom_site_refinement_flags
_atom_site_disorder_assembly
_atom_site_disorder_group
Ag1 Ag 0.61760(4) 0.57757(3) 0.29327(2) 0.05009(12) Uani 1 1 d . . .
Ag2 Ag 1.17471(4) 1.00654(3) 0.80209(2) 0.05292(12) Uani 1 1 d . . .
N1 N 0.8133(4) 0.6200(3) 0.4091(2) 0.0376(7) Uani 1 1 d . . .
N2 N 1.3179(4) 1.0110(3) 0.3859(2) 0.0450(8) Uani 1 1 d . . .
H2A H 1.3296 1.0666 0.3517 0.054 Uiso 1 1 calc R . .
N3 N 1.3974(5) 0.6416(3) 0.3686(3) 0.0622(11) Uani 1 1 d . . .
N4 N 1.1608(5) 0.9626(4) 0.6638(3) 0.0664(12) Uani 1 1 d . B .
N5 N 1.3428(4) 1.0757(3) 0.9294(2) 0.0458(9) Uani 1 1 d . B .
N6 N 1.8668(4) 1.5215(3) 1.1034(2) 0.0464(9) Uani 1 1 d . B .
H6A H 1.8944 1.5830 1.1357 0.056 Uiso 1 1 calc R . .
N7 N 1.5320(5) 1.4148(4) 0.8297(2) 0.0617(11) Uani 1 1 d . . .
N8 N 1.9779(5) 1.1654(4) 1.1381(3) 0.0700(12) Uani 1 1 d . . .
N10 N 1.0058(6) 1.1936(4) 0.8140(3) 0.0594(11) Uani 1 1 d . . .
C1 C 0.7724(5) 0.5665(4) 0.4795(3) 0.0464(10) Uani 1 1 d . . .
H1A H 0.6669 0.5130 0.4765 0.056 Uiso 1 1 calc R C .
C2 C 0.8781(6) 0.5865(4) 0.5558(3) 0.0555(12) Uani 1 1 d . . .
H2B H 0.8450 0.5474 0.6040 0.067 Uiso 1 1 calc R . .
C3 C 1.0357(5) 0.6657(4) 0.5609(3) 0.0483(11) Uani 1 1 d . . .
H3A H 1.1106 0.6794 0.6122 0.058 Uiso 1 1 calc R C .
C4 C 1.0800(4) 0.7237(3) 0.4896(2) 0.0324(8) Uani 1 1 d . . .
C5 C 0.9656(4) 0.6984(3) 0.4147(2) 0.0337(8) Uani 1 1 d . . .
H5A H 0.9949 0.7372 0.3658 0.040 Uiso 1 1 calc R C .
C6 C 1.2509(5) 0.8161(3) 0.4944(2) 0.0352(9) Uani 1 1 d . . .
H6B H 1.3304 0.7979 0.5401 0.042 Uiso 1 1 calc R C .
C7 C 1.3229(4) 0.8222(3) 0.4105(2) 0.0346(9) Uani 1 1 d . . .
C8 C 1.3511(5) 0.9132(3) 0.3614(3) 0.0389(9) Uani 1 1 d . . .
C9 C 1.2662(5) 1.0222(3) 0.4638(3) 0.0422(10) Uani 1 1 d . . .
C10 C 1.2378(5) 0.9346(3) 0.5155(3) 0.0393(9) Uani 1 1 d . B .
C11 C 1.3642(5) 0.7227(4) 0.3858(3) 0.0409(9) Uani 1 1 d . . .
C12 C 1.4175(6) 0.9171(4) 0.2780(3) 0.0536(12) Uani 1 1 d . . .
H12A H 1.4796 0.8628 0.2773 0.080 Uiso 1 1 calc R . .
H12B H 1.4903 0.9926 0.2720 0.080 Uiso 1 1 calc R . .
H12C H 1.3252 0.8986 0.2313 0.080 Uiso 1 1 calc R . .
C13 C 1.2500(6) 1.1380(4) 0.4824(3) 0.0583(13) Uani 1 1 d . . .
H13A H 1.2277 1.1427 0.5402 0.087 Uiso 1 1 calc R . .
H13B H 1.1590 1.1501 0.4428 0.087 Uiso 1 1 calc R . .
H13C H 1.3529 1.1956 0.4761 0.087 Uiso 1 1 calc R . .
C14 C 1.1950(5) 0.9519(4) 0.5973(3) 0.0468(11) Uani 1 1 d . . .
C15 C 1.2779(5) 1.0588(4) 1.0025(3) 0.0466(10) Uani 1 1 d . . .
H15A H 1.1726 1.0056 1.0013 0.056 Uiso 1 1 calc R B .
C16 C 1.3579(5) 1.1156(4) 1.0789(3) 0.0474(10) Uani 1 1 d . B .
H16A H 1.3085 1.0997 1.1283 0.057 Uiso 1 1 calc R . .
C17 C 1.5141(5) 1.1973(3) 1.0821(2) 0.0407(9) Uani 1 1 d . . .
H17A H 1.5696 1.2381 1.1332 0.049 Uiso 1 1 calc R B .
C18 C 1.5852(5) 1.2166(3) 1.0072(2) 0.0336(8) Uani 1 1 d . B .
C19 C 1.4951(5) 1.1534(3) 0.9342(3) 0.0420(10) Uani 1 1 d . . .
H19A H 1.5433 1.1653 0.8841 0.050 Uiso 1 1 calc R B .
C20 C 1.7491(5) 1.3082(3) 1.0017(2) 0.0363(9) Uani 1 1 d . . .
H20A H 1.8034 1.2827 0.9578 0.044 Uiso 1 1 calc R B .
C21 C 1.7180(5) 1.4210(3) 0.9750(2) 0.0391(9) Uani 1 1 d . B .
C22 C 1.7723(5) 1.5184(4) 1.0249(3) 0.0415(9) Uani 1 1 d . . .
C23 C 1.9197(5) 1.4312(3) 1.1333(3) 0.0411(9) Uani 1 1 d . . .
C24 C 1.8712(5) 1.3319(3) 1.0858(3) 0.0395(9) Uani 1 1 d . B .
C25 C 1.6193(5) 1.4201(4) 0.8942(3) 0.0449(10) Uani 1 1 d . . .
C26 C 1.7374(6) 1.6283(4) 1.0002(3) 0.0563(12) Uani 1 1 d . B .
H26A H 1.6674 1.6173 0.9450 0.084 Uiso 1 1 calc R . .
H26B H 1.8417 1.6864 0.9975 0.084 Uiso 1 1 calc R . .
H26C H 1.6808 1.6516 1.0424 0.084 Uiso 1 1 calc R . .
C27 C 2.0286(6) 1.4520(4) 1.2182(3) 0.0600(13) Uani 1 1 d . B .
H27A H 2.0720 1.3885 1.2302 0.090 Uiso 1 1 calc R . .
H27B H 1.9640 1.4605 1.2619 0.090 Uiso 1 1 calc R . .
H27C H 2.1204 1.5206 1.2177 0.090 Uiso 1 1 calc R . .
C28 C 1.9310(5) 1.2401(4) 1.1167(3) 0.0489(11) Uani 1 1 d . . .
N9 N 0.5320(6) 0.3075(5) 0.3058(4) 0.0491(17) Uani 0.80 1 d PD A 1
O1 O 0.6325(8) 0.3701(6) 0.2676(4) 0.0811(19) Uani 0.80 1 d PD A 1
O2 O 0.5047(10) 0.2036(6) 0.3012(5) 0.077(2) Uani 0.80 1 d PD A 1
O3 O 0.471(4) 0.3523(13) 0.3526(11) 0.150(3) Uani 0.80 1 d PD A 1
O4 O 0.9502(8) 1.0954(5) 0.8350(6) 0.100(2) Uani 0.80 1 d PD B 1
O5 O 0.9267(8) 1.2639(6) 0.8229(5) 0.085(2) Uani 0.80 1 d PD B 1
O6 O 1.1369(7) 1.2210(6) 0.7865(4) 0.0933(17) Uani 0.80 1 d PD B 1
N9' N 0.468(4) 0.305(2) 0.2989(18) 0.0491(17) Uani 0.20 1 d PDU C 2
O1' O 0.522(5) 0.372(2) 0.2460(15) 0.143(17) Uani 0.20 1 d PDU C 2
O2' O 0.422(4) 0.203(2) 0.281(2) 0.088(12) Uani 0.20 1 d PDU C 2
O3' O 0.462(15) 0.344(5) 0.366(4) 0.150(3) Uani 0.20 1 d PDU C 2
O4' O 1.021(4) 1.132(2) 0.7572(12) 0.104(9) Uani 0.20 1 d PDU B 2
O5' O 0.976(4) 1.159(3) 0.8799(16) 0.122(12) Uani 0.20 1 d PDU B 2
O6' O 1.010(4) 1.290(2) 0.7898(15) 0.090(9) Uani 0.20 1 d PDU B 2

loop_
_atom_site_aniso_label
_atom_site_aniso_U_11
_atom_site_aniso_U_22
_atom_site_aniso_U_33
_atom_site_aniso_U_23
_atom_site_aniso_U_13
_atom_site_aniso_U_12
Ag1 0.0501(2) 0.0536(2) 0.0393(2) -0.00175(15) -0.01296(15) 0.01397(16)
Ag2 0.0599(2) 0.0546(2) 0.0397(2) -0.01028(15) 0.00219(16) 0.01292(17)
N1 0.0315(17) 0.0429(18) 0.0322(17) -0.0005(14) -0.0048(14) 0.0063(14)
N2 0.047(2) 0.0419(19) 0.045(2) 0.0034(16) 0.0063(17) 0.0125(16)
N3 0.062(3) 0.048(2) 0.081(3) -0.006(2) 0.025(2) 0.0172(19)
N4 0.059(3) 0.081(3) 0.051(2) -0.025(2) 0.009(2) 0.007(2)
N5 0.046(2) 0.044(2) 0.042(2) -0.0076(16) 0.0033(17) 0.0084(16)
N6 0.052(2) 0.042(2) 0.0383(19) -0.0052(15) -0.0063(17) 0.0109(16)
N7 0.059(3) 0.074(3) 0.043(2) 0.011(2) -0.008(2) 0.015(2)
N8 0.059(3) 0.055(3) 0.090(3) 0.023(2) -0.005(2) 0.013(2)
N10 0.064(3) 0.046(3) 0.060(3) -0.009(2) -0.013(2) 0.015(2)
C1 0.039(2) 0.043(2) 0.048(3) 0.004(2) 0.004(2) 0.0000(18)
C2 0.058(3) 0.059(3) 0.032(2) 0.013(2) 0.002(2) -0.006(2)
C3 0.050(3) 0.054(3) 0.031(2) 0.0042(19) -0.0049(19) 0.005(2)
C4 0.033(2) 0.036(2) 0.0283(19) -0.0004(15) 0.0034(16) 0.0115(16)
C5 0.034(2) 0.033(2) 0.032(2) 0.0034(16) 0.0034(16) 0.0077(16)
C6 0.030(2) 0.042(2) 0.030(2) -0.0029(16) 0.0016(16) 0.0073(16)
C7 0.0271(19) 0.040(2) 0.033(2) -0.0072(17) 0.0018(16) 0.0056(16)
C8 0.028(2) 0.043(2) 0.040(2) -0.0061(18) 0.0016(17) 0.0043(17)
C9 0.026(2) 0.042(2) 0.053(3) -0.011(2) -0.0044(19) 0.0064(17)
C10 0.028(2) 0.045(2) 0.039(2) -0.0136(18) 0.0021(17) 0.0029(17)
C11 0.035(2) 0.043(2) 0.042(2) -0.0014(19) 0.0108(18) 0.0052(18)
C12 0.051(3) 0.063(3) 0.039(2) -0.003(2) 0.010(2) 0.004(2)
C13 0.048(3) 0.044(3) 0.083(4) -0.013(2) 0.002(3) 0.019(2)
C14 0.037(2) 0.053(3) 0.043(3) -0.020(2) 0.0038(19) 0.0047(19)
C15 0.040(2) 0.044(2) 0.050(3) 0.001(2) 0.007(2) 0.0035(18)
C16 0.051(3) 0.052(3) 0.040(2) 0.008(2) 0.013(2) 0.014(2)
C17 0.040(2) 0.046(2) 0.031(2) -0.0007(17) -0.0011(18) 0.0094(18)
C18 0.036(2) 0.037(2) 0.029(2) 0.0012(16) 0.0038(16) 0.0135(16)
C19 0.045(2) 0.046(2) 0.034(2) -0.0020(18) 0.0050(19) 0.0128(19)
C20 0.039(2) 0.041(2) 0.0276(19) 0.0013(16) 0.0027(17) 0.0120(17)
C21 0.030(2) 0.049(2) 0.034(2) 0.0063(18) -0.0010(17) 0.0077(17)
C22 0.034(2) 0.048(2) 0.044(2) 0.0108(19) 0.0102(18) 0.0112(18)
C23 0.034(2) 0.046(2) 0.037(2) 0.0061(18) 0.0009(18) 0.0041(18)
C24 0.032(2) 0.043(2) 0.039(2) 0.0043(18) -0.0014(17) 0.0071(17)
C25 0.039(2) 0.053(3) 0.038(2) 0.0126(19) 0.005(2) 0.0067(19)
C26 0.056(3) 0.052(3) 0.065(3) 0.017(2) 0.010(2) 0.022(2)
C27 0.056(3) 0.066(3) 0.043(3) -0.001(2) -0.014(2) 0.006(2)
C28 0.039(2) 0.044(3) 0.056(3) 0.008(2) -0.002(2) 0.006(2)
N9 0.057(5) 0.040(2) 0.047(3) 0.001(2) 0.005(3) 0.012(3)
O1 0.098(4) 0.053(3) 0.083(5) 0.005(3) 0.025(4) 0.004(3)
O2 0.110(6) 0.043(3) 0.074(6) 0.010(3) 0.012(4) 0.017(3)
O3 0.197(7) 0.084(4) 0.177(8) -0.021(5) 0.121(6) 0.011(4)
O4 0.065(4) 0.063(4) 0.172(9) 0.038(4) 0.017(4) 0.021(3)
O5 0.069(4) 0.063(4) 0.123(7) -0.035(4) -0.010(3) 0.030(3)
O6 0.083(4) 0.104(5) 0.095(4) 0.047(4) 0.023(3) 0.027(3)
N9' 0.057(5) 0.040(2) 0.047(3) 0.001(2) 0.005(3) 0.012(3)
O1' 0.33(5) 0.039(12) 0.037(11) 0.006(9) -0.02(2) 0.04(2)
O2' 0.14(3) 0.048(13) 0.050(13) 0.005(9) -0.022(18) 0.012(16)
O3' 0.197(7) 0.084(4) 0.177(8) -0.021(5) 0.121(6) 0.011(4)
O4' 0.17(3) 0.113(18) 0.044(11) -0.023(12) -0.038(14) 0.102(19)
O5' 0.12(2) 0.13(3) 0.076(18) 0.046(18) -0.021(16) -0.01(2)
O6' 0.17(3) 0.052(15) 0.055(14) -0.015(10) -0.021(15) 0.057(18)

loop_
_atom_type_symbol
_atom_type_description
_atom_type_scat_dispersion_real
_atom_type_scat_dispersion_imag
_atom_type_scat_source
C C 0.0033 0.0016 'International Tables Vol C Tables 4.2.6.8 and 6.1.1.4'
H H 0.0000 0.0000 'International Tables Vol C Tables 4.2.6.8 and 6.1.1.4'
N N 0.0061 0.0033 'International Tables Vol C Tables 4.2.6.8 and 6.1.1.4'
O O 0.0106 0.0060 'International Tables Vol C Tables 4.2.6.8 and 6.1.1.4'
Ag Ag -0.8971 1.1015 'International Tables Vol C Tables 4.2.6.8 and 6.1.1.4'

loop_
_geom_angle_atom_site_label_1
_geom_angle_atom_site_label_2
_geom_angle_atom_site_label_3
_geom_angle
_geom_angle_site_symmetry_1
_geom_angle_site_symmetry_3
N7 Ag1 N1 163.20(14) 2_776 .
N7 Ag1 O1' 80.0(6) 2_776 .
N1 Ag1 O1' 114.1(7) . .
N7 Ag1 N3 88.55(15) 2_776 1_455
N1 Ag1 N3 93.63(13) . 1_455
O1' Ag1 N3 113.5(10) . 1_455
N4 Ag2 N5 146.93(14) . .
N4 Ag2 O4' 86.8(5) . .
N5 Ag2 O4' 109.1(5) . .
N4 Ag2 N8 105.75(16) . 2_877
N5 Ag2 N8 93.47(14) . 2_877
O4' Ag2 N8 115.6(10) . 2_877
N4 Ag2 O4 114.5(2) . .
N5 Ag2 O4 92.4(2) . .
O4' Ag2 O4 34.3(8) . .
N8 Ag2 O4 87.90(18) 2_877 .
C1 N1 C5 117.8(3) . .
C1 N1 Ag1 116.4(2) . .
C5 N1 Ag1 125.7(3) . .
C8 N2 C9 121.7(4) . .
C8 N2 H2A 119.2 . .
C9 N2 H2A 119.2 . .
C11 N3 Ag1 140.7(3) . 1_655
C14 N4 Ag2 163.3(4) . .
C15 N5 C19 116.2(3) . .
C15 N5 Ag2 119.5(3) . .
C19 N5 Ag2 122.7(3) . .
C22 N6 C23 122.9(3) . .
C22 N6 H6A 118.5 . .
C23 N6 H6A 118.5 . .
C25 N7 Ag1 174.3(4) . 2_776
C28 N8 Ag2 127.4(4) . 2_877
O5' N10 O6 129.9(17) . .
O5' N10 O4' 122(2) . .
O6 N10 O4' 63.0(17) . .
O5' N10 O4 50.2(15) . .
O6 N10 O4 119.0(6) . .
O4' N10 O4 73.3(15) . .
O5' N10 O6' 126(2) . .
O6 N10 O6' 79.1(16) . .
O4' N10 O6' 112.4(17) . .
O4 N10 O6' 160.3(17) . .
O5' N10 O5 88(2) . .
O6 N10 O5 121.6(6) . .
O4' N10 O5 138.1(10) . .
O4 N10 O5 119.5(7) . .
O6' N10 O5 43.4(14) . .
N1 C1 C2 122.9(4) . .
N1 C1 H1A 118.6 . .
C2 C1 H1A 118.6 . .
C1 C2 C3 119.1(4) . .
C1 C2 H2B 120.5 . .
C3 C2 H2B 120.5 . .
C4 C3 C2 119.3(4) . .
C4 C3 H3A 120.3 . .
C2 C3 H3A 120.3 . .
C3 C4 C5 118.0(3) . .
C3 C4 C6 120.4(3) . .
C5 C4 C6 121.6(3) . .
N1 C5 C4 122.9(3) . .
N1 C5 H5A 118.5 . .
C4 C5 H5A 118.5 . .
C7 C6 C10 107.5(3) . .
C7 C6 C4 112.5(3) . .
C10 C6 C4 111.6(3) . .
C7 C6 H6B 108.4 . .
C10 C6 H6B 108.4 . .
C4 C6 H6B 108.4 . .
C8 C7 C11 119.8(4) . .
C8 C7 C6 124.6(3) . .
C11 C7 C6 115.6(3) . .
C7 C8 N2 120.5(4) . .
C7 C8 C12 124.1(4) . .
N2 C8 C12 115.3(4) . .
C10 C9 N2 120.1(4) . .
C10 C9 C13 125.8(4) . .
N2 C9 C13 114.1(4) . .
C9 C10 C14 118.4(4) . .
C9 C10 C6 125.0(4) . .
C14 C10 C6 116.6(4) . .
N3 C11 C7 177.9(5) . .
C8 C12 H12A 109.5 . .
C8 C12 H12B 109.5 . .
H12A C12 H12B 109.5 . .
C8 C12 H12C 109.5 . .
H12A C12 H12C 109.5 . .
H12B C12 H12C 109.5 . .
C9 C13 H13A 109.5 . .
C9 C13 H13B 109.5 . .
H13A C13 H13B 109.5 . .
C9 C13 H13C 109.5 . .
H13A C13 H13C 109.5 . .
H13B C13 H13C 109.5 . .
N4 C14 C10 178.0(5) . .
N5 C15 C16 123.5(4) . .
N5 C15 H15A 118.3 . .
C16 C15 H15A 118.3 . .
C15 C16 C17 119.4(4) . .
C15 C16 H16A 120.3 . .
C17 C16 H16A 120.3 . .
C18 C17 C16 118.5(4) . .
C18 C17 H17A 120.8 . .
C16 C17 H17A 120.8 . .
C19 C18 C17 117.3(3) . .
C19 C18 C20 119.5(3) . .
C17 C18 C20 123.1(3) . .
N5 C19 C18 125.1(4) . .
N5 C19 H19A 117.5 . .
C18 C19 H19A 117.5 . .
C18 C20 C24 113.4(3) . .
C18 C20 C21 111.1(3) . .
C24 C20 C21 107.7(3) . .
C18 C20 H20A 108.2 . .
C24 C20 H20A 108.2 . .
C21 C20 H20A 108.2 . .
C22 C21 C25 118.7(4) . .
C22 C21 C20 124.3(4) . .
C25 C21 C20 116.9(4) . .
C21 C22 N6 119.9(4) . .
C21 C22 C26 124.6(4) . .
N6 C22 C26 115.4(4) . .
C24 C23 N6 119.8(4) . .
C24 C23 C27 124.8(4) . .
N6 C23 C27 115.4(4) . .
C23 C24 C28 119.0(4) . .
C23 C24 C20 124.5(4) . .
C28 C24 C20 116.4(4) . .
N7 C25 C21 176.4(5) . .
C22 C26 H26A 109.5 . .
C22 C26 H26B 109.5 . .
H26A C26 H26B 109.5 . .
C22 C26 H26C 109.5 . .
H26A C26 H26C 109.5 . .
H26B C26 H26C 109.5 . .
C23 C27 H27A 109.5 . .
C23 C27 H27B 109.5 . .
H27A C27 H27B 109.5 . .
C23 C27 H27C 109.5 . .
H27A C27 H27C 109.5 . .
H27B C27 H27C 109.5 . .
N8 C28 C24 177.4(5) . .
O3 N9 O1 115.8(8) . .
O3 N9 O2 122.3(8) . .
O1 N9 O2 121.7(7) . .
N10 O4 Ag2 101.9(5) . .
O3' N9' O1' 117(3) . .
O3' N9' O2' 123(3) . .
O1' N9' O2' 120(2) . .
N9' O1' Ag1 116(2) . .
N10 O4' Ag2 115.1(11) . .

loop_
_geom_bond_atom_site_label_1
_geom_bond_atom_site_label_2
_geom_bond_distance
_geom_bond_site_symmetry_2
Ag1 N7 2.165(4) 2_776
Ag1 N1 2.215(3) .
Ag1 O1' 2.48(2) .
Ag1 N3 2.638(4) 1_455
Ag2 N4 2.220(4) .
Ag2 N5 2.277(3) .
Ag2 O4' 2.328(18) .
Ag2 N8 2.395(4) 2_877
Ag2 O4 2.553(7) .
N1 C1 1.325(5) .
N1 C5 1.346(5) .
N2 C8 1.374(5) .
N2 C9 1.380(5) .
N2 H2A 0.8600 .
N3 C11 1.149(5) .
N3 Ag1 2.637(4) 1_655
N4 C14 1.142(5) .
N5 C15 1.336(5) .
N5 C19 1.343(5) .
N6 C22 1.361(5) .
N6 C23 1.367(5) .
N6 H6A 0.8600 .
N7 C25 1.151(5) .
N7 Ag1 2.165(4) 2_776
N8 C28 1.131(6) .
N8 Ag2 2.395(4) 2_877
N10 O5' 1.15(2) .
N10 O6 1.200(6) .
N10 O4' 1.216(18) .
N10 O4 1.220(7) .
N10 O6' 1.23(2) .
N10 O5 1.252(7) .
C1 C2 1.360(6) .
C1 H1A 0.9300 .
C2 C3 1.384(6) .
C2 H2B 0.9300 .
C3 C4 1.368(5) .
C3 H3A 0.9300 .
C4 C5 1.378(5) .
C4 C6 1.536(5) .
C5 H5A 0.9300 .
C6 C7 1.526(5) .
C6 C10 1.527(5) .
C6 H6B 0.9800 .
C7 C8 1.338(5) .
C7 C11 1.430(6) .
C8 C12 1.496(6) .
C9 C10 1.333(6) .
C9 C13 1.497(6) .
C10 C14 1.419(6) .
C12 H12A 0.9600 .
C12 H12B 0.9600 .
C12 H12C 0.9600 .
C13 H13A 0.9600 .
C13 H13B 0.9600 .
C13 H13C 0.9600 .
C15 C16 1.365(6) .
C15 H15A 0.9300 .
C16 C17 1.392(6) .
C16 H16A 0.9300 .
C17 C18 1.388(5) .
C17 H17A 0.9300 .
C18 C19 1.375(5) .
C18 C20 1.514(5) .
C19 H19A 0.9300 .
C20 C24 1.520(5) .
C20 C21 1.528(6) .
C20 H20A 0.9800 .
C21 C22 1.348(6) .
C21 C25 1.409(5) .
C22 C26 1.498(6) .
C23 C24 1.349(5) .
C23 C27 1.480(6) .
C24 C28 1.419(6) .
C26 H26A 0.9600 .
C26 H26B 0.9600 .
C26 H26C 0.9600 .
C27 H27A 0.9600 .
C27 H27B 0.9600 .
C27 H27C 0.9600 .
N9 O3 1.176(13) .
N9 O1 1.198(7) .
N9 O2 1.224(6) .
N9' O3' 1.17(2) .
N9' O1' 1.208(17) .
N9' O2' 1.213(16) .
